data_7237094
loop_
_publ_author_name
'Shen, Ruwei'
'Zhang, Ming'
'Xiao, Jing'
'Dong, Chao'
'Han, Li-Biao'

_publ_section_title
;
 Ph3P-mediated highly selective C(\a)--P coupling of quinone monoacetals
 with R2P(O)H: convenient and practical synthesis of ortho-phosphinyl
 phenols
;
_journal_issue 22
_journal_name_full 'Green Chemistry'
_journal_page_first 5111
_journal_paper_doi 10.1039/C8GC02918K
_journal_volume 20
_journal_year 2018
_chemical_formula_moiety 'C20 H19 O3 P'
_chemical_formula_sum 'C20 H19 O3 P'
_chemical_formula_weight 338.32
_space_group_crystal_system monoclinic
_space_group_IT_number 15
_space_group_name_Hall '-C 2yc'
_space_group_name_H-M_alt 'C 1 2/c 1'
_atom_sites_solution_hydrogens geom
_audit_creation_method SHELXL-2014/7
_audit_update_record
;
2018-04-28 deposited with the CCDC.
2018-10-16 downloaded from the CCDC.
;
_cell_angle_alpha 90
_cell_angle_beta 98.109(7)
_cell_angle_gamma 90
_cell_formula_units_Z 8
_cell_length_a 18.086(10)
_cell_length_b 11.245(6)
_cell_length_c 17.491(10)
_cell_measurement_reflns_used 2625
_cell_measurement_temperature 296(2)
_cell_measurement_theta_max 25.004
_cell_measurement_theta_min 2.14
_cell_volume 3522(3)
_computing_cell_refinement 'SAINT (Bruker, 2005)'
_computing_data_collection 'APEX2 (Bruker, 2005)'
_computing_data_reduction SAINT
_computing_molecular_graphics SHELXTL
_computing_publication_material SHELXTL
_computing_structure_refinement 'SHELXL-2014/7 (Sheldrick, 2014)'
_computing_structure_solution 'SHELXL-2014/7 (Sheldrick, 2014)'
_diffrn_ambient_temperature 296(2)
_diffrn_measured_fraction_theta_full 0.999
_diffrn_measured_fraction_theta_max 0.999
_diffrn_measurement_device_type 'Bruker Apex2 CCD'
_diffrn_measurement_method '\w scans'
_diffrn_radiation_type MoK\a
_diffrn_radiation_wavelength 0.71073
_diffrn_reflns_av_R_equivalents 0.0498
_diffrn_reflns_av_unetI/netI 0.0479
_diffrn_reflns_Laue_measured_fraction_full 0.999
_diffrn_reflns_Laue_measured_fraction_max 0.999
_diffrn_reflns_limit_h_max 19
_diffrn_reflns_limit_h_min -21
_diffrn_reflns_limit_k_max 12
_diffrn_reflns_limit_k_min -13
_diffrn_reflns_limit_l_max 20
_diffrn_reflns_limit_l_min -20
_diffrn_reflns_number 12250
_diffrn_reflns_point_group_measured_fraction_full 0.999
_diffrn_reflns_point_group_measured_fraction_max 0.999
_diffrn_reflns_theta_full 25.004
_diffrn_reflns_theta_max 25.004
_diffrn_reflns_theta_min 2.139
_exptl_absorpt_coefficient_mu 0.170
_exptl_absorpt_correction_T_max 0.945
_exptl_absorpt_correction_T_min 0.812
_exptl_absorpt_correction_type multi-scan
_exptl_absorpt_process_details 'multi-scan '
_exptl_crystal_colour White
_exptl_crystal_density_diffrn 1.276
_exptl_crystal_density_method 'not measured'
_exptl_crystal_description Block
_exptl_crystal_F_000 1424
_exptl_crystal_size_max 0.13
_exptl_crystal_size_mid 0.12
_exptl_crystal_size_min 0.10
_refine_diff_density_max 0.235
_refine_diff_density_min -0.265
_refine_diff_density_rms 0.044
_refine_ls_extinction_method none
_refine_ls_goodness_of_fit_ref 1.053
_refine_ls_hydrogen_treatment constr
_refine_ls_matrix_type full
_refine_ls_number_parameters 217
_refine_ls_number_reflns 3108
_refine_ls_number_restraints 0
_refine_ls_restrained_S_all 1.053
_refine_ls_R_factor_all 0.0805
_refine_ls_R_factor_gt 0.0478
_refine_ls_shift/su_max 0.000
_refine_ls_shift/su_mean 0.000
_refine_ls_structure_factor_coef Fsqd
_refine_ls_weighting_details 'w=1/[\s^2^(Fo^2^)+(0.0619P)^2^+0.5568P] where P=(Fo^2^+2Fc^2^)/3'
_refine_ls_weighting_scheme calc
_refine_ls_wR_factor_gt 0.1161
_refine_ls_wR_factor_ref 0.1287
_reflns_Friedel_coverage 0.000
_reflns_number_gt 2121
_reflns_number_total 3108
_reflns_threshold_expression 'I > 2\s(I)'
_cod_data_source_file c8gc02918k2.cif
_cod_data_source_block 1_CCDC3
_cod_depositor_comments
;
The following automatic conversions were performed:

data item '_exptl_absorpt_correction_type' value 'multi-scan ' was
changed to 'multi-scan' in accordance with the
/home/saulius/struct/COD-crude-data/automatic-downloads/DataCite-retrospective/RSC/depositions/lib/dictionaries/cif_core.dic
dictionary named 'cif_core.dic' version 2.4.2 last updated on
2011-04-26.

Automatic conversion script
Id: cif_fix_values 6909 2019-04-08 15:41:33Z antanas 
;
_cod_original_sg_symbol_H-M 'C 2/c'
_cod_database_code 7237094
_shelx_shelxl_version_number 2014/7
_shelx_space_group_comment
;
The symmetry employed for this shelxl refinement is uniquely defined
by the following loop, which should always be used as a source of
symmetry information in preference to the above space-group names.
They are only intended as comments.
;
_exptl_absorpt_special_details '(SADABS; Sheldrick, 2003)'

loop_
_space_group_symop_operation_xyz
'x, y, z'
'-x, y, -z+1/2'
'x+1/2, y+1/2, z'
'-x+1/2, y+1/2, -z+1/2'
'-x, -y, -z'
'x, -y, z-1/2'
'-x+1/2, -y+1/2, -z'
'x+1/2, -y+1/2, z-1/2'

loop_
_atom_site_label
_atom_site_type_symbol
_atom_site_fract_x
_atom_site_fract_y
_atom_site_fract_z
_atom_site_U_iso_or_equiv
_atom_site_adp_type
_atom_site_occupancy
_atom_site_site_symmetry_order
_atom_site_calc_flag
_atom_site_refinement_flags_posn
_atom_site_refinement_flags_adp
C1 C 0.25152(16) 0.5937(2) 0.35863(15) 0.0554(7) Uani 1 1 d . .
H1A H 0.2949 0.6012 0.3360 0.066 Uiso 1 1 calc R U
C2 C 0.25305(19) 0.6183(3) 0.43695(16) 0.0668(9) Uani 1 1 d . .
H2A H 0.2975 0.6416 0.4666 0.080 Uiso 1 1 calc R U
C3 C 0.1897(2) 0.6081(3) 0.47012(17) 0.0734(9) Uani 1 1 d . .
H3A H 0.1910 0.6239 0.5225 0.088 Uiso 1 1 calc R U
C4 C 0.1242(2) 0.5748(3) 0.42680(17) 0.0779(10) Uani 1 1 d . .
H4A H 0.0808 0.5691 0.4495 0.093 Uiso 1 1 calc R U
C5 C 0.12221(17) 0.5495(3) 0.34949(16) 0.0644(8) Uani 1 1 d . .
H5A H 0.0775 0.5263 0.3205 0.077 Uiso 1 1 calc R U
C6 C 0.18586(15) 0.5584(2) 0.31453(13) 0.0435(6) Uani 1 1 d . .
C7 C 0.11846(13) 0.4143(2) 0.18619(14) 0.0431(6) Uani 1 1 d . .
C8 C 0.12168(16) 0.3085(2) 0.22761(18) 0.0629(8) Uani 1 1 d . .
H8A H 0.1547 0.3009 0.2732 0.075 Uiso 1 1 calc R U
C9 C 0.07594(18) 0.2147(3) 0.2012(2) 0.0775(10) Uani 1 1 d . .
H9A H 0.0787 0.1435 0.2285 0.093 Uiso 1 1 calc R U
C10 C 0.02612(18) 0.2266(3) 0.1345(2) 0.0771(10) Uani 1 1 d . .
H10A H -0.0047 0.1632 0.1167 0.093 Uiso 1 1 calc R U
C11 C 0.02177(18) 0.3303(3) 0.09439(19) 0.0750(9) Uani 1 1 d . .
H11A H -0.0122 0.3376 0.0495 0.090 Uiso 1 1 calc R U
C12 C 0.06732(15) 0.4251(3) 0.11975(15) 0.0566(7) Uani 1 1 d . .
H12A H 0.0636 0.4961 0.0922 0.068 Uiso 1 1 calc R U
C13 C 0.26997(13) 0.4988(2) 0.18784(13) 0.0394(6) Uani 1 1 d . .
C14 C 0.29434(14) 0.5561(2) 0.12470(13) 0.0429(6) Uani 1 1 d . .
H14A H 0.2666 0.6190 0.1010 0.051 Uiso 1 1 calc R U
C15 C 0.35858(14) 0.5210(2) 0.09732(14) 0.0447(6) Uani 1 1 d . .
C16 C 0.40188(14) 0.4287(2) 0.13239(15) 0.0476(6) Uani 1 1 d . .
C17 C 0.37899(14) 0.3738(2) 0.19618(14) 0.0478(7) Uani 1 1 d . .
H17A H 0.4082 0.3134 0.2210 0.057 Uiso 1 1 calc R U
C18 C 0.31370(14) 0.4067(2) 0.22392(13) 0.0426(6) Uani 1 1 d . .
C19 C 0.34353(18) 0.6671(3) -0.00408(17) 0.0732(9) Uani 1 1 d . .
H19A H 0.3676 0.6938 -0.0465 0.110 Uiso 1 1 calc R U
H19B H 0.2939 0.6406 -0.0231 0.110 Uiso 1 1 calc R U
H19C H 0.3411 0.7314 0.0316 0.110 Uiso 1 1 calc R U
C20 C 0.47168(17) 0.3871(3) 0.10161(18) 0.0712(9) Uani 1 1 d . .
H20A H 0.4793 0.4344 0.0577 0.107 Uiso 1 1 calc R U
H20B H 0.5140 0.3953 0.1411 0.107 Uiso 1 1 calc R U
H20C H 0.4661 0.3051 0.0865 0.107 Uiso 1 1 calc R U
O1 O 0.15028(9) 0.64735(14) 0.16846(9) 0.0465(4) Uani 1 1 d . .
O2 O 0.38498(10) 0.57150(18) 0.03415(10) 0.0596(5) Uani 1 1 d . .
O3 O 0.28992(10) 0.35240(15) 0.28583(9) 0.0547(5) Uani 1 1 d . .
H3B H 0.3123 0.2894 0.2947 0.082 Uiso 1 1 calc R U
P1 P 0.17996(4) 0.53838(6) 0.21210(3) 0.0403(2) Uani 1 1 d . .

loop_
_atom_site_aniso_label
_atom_site_aniso_U_11
_atom_site_aniso_U_22
_atom_site_aniso_U_33
_atom_site_aniso_U_23
_atom_site_aniso_U_13
_atom_site_aniso_U_12
C1 0.0674(19) 0.0472(17) 0.0515(16) -0.0042(13) 0.0083(14) -0.0011(14)
C2 0.086(2) 0.059(2) 0.0499(17) -0.0084(15) -0.0100(17) 0.0024(17)
C3 0.115(3) 0.067(2) 0.0402(16) 0.0002(15) 0.0159(19) 0.009(2)
C4 0.094(3) 0.094(3) 0.0512(18) -0.0032(17) 0.0299(18) -0.002(2)
C5 0.068(2) 0.077(2) 0.0506(16) -0.0044(15) 0.0168(15) -0.0051(17)
C6 0.0551(16) 0.0367(14) 0.0391(13) -0.0017(11) 0.0082(12) -0.0006(12)
C7 0.0450(15) 0.0377(14) 0.0486(14) -0.0074(12) 0.0142(12) -0.0008(12)
C8 0.0568(18) 0.0483(18) 0.084(2) 0.0077(16) 0.0100(15) -0.0087(15)
C9 0.061(2) 0.0441(19) 0.131(3) 0.0029(19) 0.026(2) -0.0132(16)
C10 0.057(2) 0.058(2) 0.120(3) -0.029(2) 0.025(2) -0.0216(17)
C11 0.066(2) 0.088(3) 0.069(2) -0.0161(19) 0.0045(16) -0.0234(19)
C12 0.0592(18) 0.0603(18) 0.0522(16) -0.0083(14) 0.0147(14) -0.0149(15)
C13 0.0474(15) 0.0345(13) 0.0364(12) -0.0035(11) 0.0059(11) -0.0045(11)
C14 0.0457(15) 0.0422(15) 0.0395(13) 0.0039(11) 0.0015(11) -0.0054(12)
C15 0.0474(16) 0.0468(16) 0.0400(13) 0.0005(12) 0.0067(12) -0.0096(13)
C16 0.0445(15) 0.0474(16) 0.0522(15) -0.0080(13) 0.0113(12) -0.0055(13)
C17 0.0521(16) 0.0361(15) 0.0545(15) -0.0014(12) 0.0057(13) 0.0034(13)
C18 0.0520(16) 0.0351(14) 0.0411(13) -0.0002(11) 0.0083(12) -0.0062(12)
C19 0.078(2) 0.080(2) 0.0641(19) 0.0283(17) 0.0184(16) -0.0017(18)
C20 0.068(2) 0.069(2) 0.082(2) -0.0041(17) 0.0302(17) 0.0031(17)
O1 0.0596(11) 0.0359(10) 0.0432(9) 0.0020(8) 0.0042(8) 0.0025(8)
O2 0.0552(12) 0.0744(14) 0.0522(11) 0.0135(10) 0.0174(9) -0.0059(10)
O3 0.0724(13) 0.0416(11) 0.0539(11) 0.0119(8) 0.0219(9) 0.0115(9)
P1 0.0498(4) 0.0334(4) 0.0384(4) -0.0008(3) 0.0082(3) -0.0023(3)

loop_
_atom_type_symbol
_atom_type_description
_atom_type_scat_dispersion_real
_atom_type_scat_dispersion_imag
_atom_type_scat_source
C C 0.0033 0.0016 'International Tables Vol C Tables 4.2.6.8 and 6.1.1.4'
H H 0.0000 0.0000 'International Tables Vol C Tables 4.2.6.8 and 6.1.1.4'
O O 0.0106 0.0060 'International Tables Vol C Tables 4.2.6.8 and 6.1.1.4'
P P 0.1023 0.0942 'International Tables Vol C Tables 4.2.6.8 and 6.1.1.4'

loop_
_geom_angle_atom_site_label_1
_geom_angle_atom_site_label_2
_geom_angle_atom_site_label_3
_geom_angle
C6 C1 C2 120.2(3)
C3 C2 C1 120.1(3)
C2 C3 C4 120.2(3)
C3 C4 C5 120.1(3)
C4 C5 C6 120.8(3)
C1 C6 C5 118.6(2)
C1 C6 P1 121.3(2)
C5 C6 P1 119.8(2)
C12 C7 C8 119.1(2)
C12 C7 P1 117.3(2)
C8 C7 P1 123.6(2)
C9 C8 C7 120.1(3)
C10 C9 C8 120.0(3)
C11 C10 C9 120.3(3)
C10 C11 C12 120.6(3)
C11 C12 C7 119.9(3)
C18 C13 C14 118.4(2)
C18 C13 P1 123.42(18)
C14 C13 P1 117.92(19)
C15 C14 C13 121.1(2)
C14 C15 O2 124.2(2)
C14 C15 C16 120.8(2)
O2 C15 C16 115.0(2)
C17 C16 C15 118.2(2)
C17 C16 C20 120.4(2)
C15 C16 C20 121.3(2)
C18 C17 C16 121.8(2)
O3 C18 C17 122.5(2)
O3 C18 C13 117.9(2)
C17 C18 C13 119.6(2)
C15 O2 C19 117.8(2)
O1 P1 C6 111.83(11)
O1 P1 C13 110.67(11)
C6 P1 C13 109.82(11)
O1 P1 C7 109.90(11)
C6 P1 C7 107.21(12)
C13 P1 C7 107.25(11)

loop_
_geom_bond_atom_site_label_1
_geom_bond_atom_site_label_2
_geom_bond_distance
C1 C6 1.380(4)
C1 C2 1.394(4)
C2 C3 1.360(4)
C3 C4 1.366(4)
C4 C5 1.377(4)
C5 C6 1.381(4)
C6 P1 1.794(3)
C7 C12 1.385(3)
C7 C8 1.390(4)
C7 P1 1.802(3)
C8 C9 1.379(4)
C9 C10 1.377(4)
C10 C11 1.358(4)
C11 C12 1.382(4)
C13 C18 1.399(3)
C13 C14 1.402(3)
C13 P1 1.795(3)
C14 C15 1.376(3)
C15 O2 1.386(3)
C15 C16 1.389(4)
C16 C17 1.389(3)
C16 C20 1.515(4)
C17 C18 1.388(3)
C18 O3 1.364(3)
C19 O2 1.422(3)
O1 P1 1.5023(18)
